data_4003964
loop_
_publ_author_name
'Zheng, Huafei'
'Wilfong, Brandon C.'
'Hickox-Young, Daniel'
'Rondinelli, James M.'
'Zavalij, Peter Y.'
'Rodriguez, Efrain E.'

_publ_section_title
;
 Polar Ferromagnetic Metal by Intercalation of Metal--Amine Complexes
;
_journal_name_full 'Chemistry of Materials'
_journal_paper_doi 10.1021/acs.chemmater.1c00540
_journal_year 2021
_chemical_formula_moiety 'C6 H24 Co N6, 2(Cl)'
_chemical_formula_sum 'C6 H24 Cl2 Co N6'
_chemical_formula_weight 310.14
_space_group_crystal_system orthorhombic
_space_group_IT_number 61
_space_group_name_Hall '-P 2ac 2ab'
_space_group_name_H-M_alt 'P b c a'
_atom_sites_solution_hydrogens difmap
_atom_sites_solution_primary direct
_atom_sites_solution_secondary difmap
_audit_creation_method 'SHELXL & ZCIF'
_cell_angle_alpha 90
_cell_angle_beta 90
_cell_angle_gamma 90
_cell_formula_units_Z 8
_cell_length_a 8.1835(7)
_cell_length_b 17.1315(15)
_cell_length_c 20.4500(18)
_cell_measurement_reflns_used 6833
_cell_measurement_temperature 150(2)
_cell_measurement_theta_max 31.0
_cell_measurement_theta_min 2.4
_cell_volume 2867.0(4)
_computing_cell_refinement 'Apex2, Saint (Bruker, 2012)'
_computing_data_collection 'Apex2 (Bruker, 2012)'
_computing_data_reduction 'Apex2, Saint'
_computing_molecular_graphics 'Olex2 (Dolomanov, 2009)'
_computing_publication_material 'Apex2, SHELXL, Platon (Spek, 2015)'
_computing_structure_refinement 'ShelXL (Sheldrick, 2015c)'
_computing_structure_solution 'ShelXT (Sheldrick, 2015a)'
_diffrn_ambient_temperature 150(2)
_diffrn_detector 'CCD area detector'
_diffrn_measured_fraction_theta_full 1.000
_diffrn_measured_fraction_theta_max 1.000
_diffrn_measurement_device_type 'Bruker Smart Apex II CCD'
_diffrn_measurement_method '\f and \w scans'
_diffrn_measurement_specimen_support 'MiTeGen loop'
_diffrn_orient_matrix_type standard
_diffrn_orient_matrix_UB_11 -0.0913893
_diffrn_orient_matrix_UB_12 0.0213949
_diffrn_orient_matrix_UB_13 0.0270658
_diffrn_orient_matrix_UB_21 0.0676494
_diffrn_orient_matrix_UB_22 -0.0068011
_diffrn_orient_matrix_UB_23 0.0403333
_diffrn_orient_matrix_UB_31 0.0447908
_diffrn_orient_matrix_UB_32 0.0538861
_diffrn_orient_matrix_UB_33 -0.0056726
_diffrn_radiation_monochromator graphite
_diffrn_radiation_type MoK\a
_diffrn_radiation_wavelength 0.71073
_diffrn_reflns_av_R_equivalents 0.0431
_diffrn_reflns_av_unetI/netI 0.0387
_diffrn_reflns_Laue_measured_fraction_full 1.000
_diffrn_reflns_Laue_measured_fraction_max 1.000
_diffrn_reflns_limit_h_max 11
_diffrn_reflns_limit_h_min -11
_diffrn_reflns_limit_k_max 24
_diffrn_reflns_limit_k_min -24
_diffrn_reflns_limit_l_max 28
_diffrn_reflns_limit_l_min -28
_diffrn_reflns_number 43289
_diffrn_reflns_point_group_measured_fraction_full 1.000
_diffrn_reflns_point_group_measured_fraction_max 1.000
_diffrn_reflns_theta_full 25.242
_diffrn_reflns_theta_max 29.997
_diffrn_reflns_theta_min 1.992
_diffrn_source 'sealed tube'
_exptl_absorpt_coefficient_mu 1.554
_exptl_absorpt_correction_T_max 0.856
_exptl_absorpt_correction_T_min 0.741
_exptl_absorpt_correction_type multi-scan
_exptl_absorpt_process_details '(Krause et al, 2015)'
_exptl_crystal_colour yellow
_exptl_crystal_density_diffrn 1.437
_exptl_crystal_density_method 'not measured'
_exptl_crystal_description prism
_exptl_crystal_F_000 1304
_exptl_crystal_size_max 0.28
_exptl_crystal_size_mid 0.14
_exptl_crystal_size_min 0.10
_refine_diff_density_max 0.462
_refine_diff_density_min -0.234
_refine_diff_density_rms 0.053
_refine_ls_extinction_method none
_refine_ls_goodness_of_fit_ref 1.000
_refine_ls_hydrogen_treatment refall
_refine_ls_matrix_type full
_refine_ls_number_parameters 232
_refine_ls_number_reflns 4182
_refine_ls_number_restraints 0
_refine_ls_restrained_S_all 1.000
_refine_ls_R_factor_all 0.0314
_refine_ls_R_factor_gt 0.0228
_refine_ls_shift/su_max 0.002
_refine_ls_shift/su_mean 0.000
_refine_ls_structure_factor_coef Fsqd
_refine_ls_weighting_details 'w=1/[\s^2^(Fo^2^)+(0.0011P)^2^+0.8950P] where P=(Fo^2^+2Fc^2^)/3'
_refine_ls_weighting_scheme calc
_refine_ls_wR_factor_gt 0.0531
_refine_ls_wR_factor_ref 0.0557
_reflns_Friedel_coverage 0.000
_reflns_number_gt 3460
_reflns_number_total 4182
_reflns_threshold_expression 'I > 2\s(I)'
_cod_data_source_file cm1c00540_si_003.cif
_cod_data_source_block UM3419
_cod_database_code 4003964
_shelx_shelxl_version_number 2017/1
_shelx_space_group_comment
;
The symmetry employed for this shelxl refinement is uniquely defined
by the following loop, which should always be used as a source of
symmetry information in preference to the above space-group names.
They are only intended as comments.
;
_shelx_estimated_absorpt_t_min 0.670
_shelx_estimated_absorpt_t_max 0.860

loop_
_space_group_symop_operation_xyz
'x, y, z'
'-x+1/2, -y, z+1/2'
'-x, y+1/2, -z+1/2'
'x+1/2, -y+1/2, -z'
'-x, -y, -z'
'x-1/2, y, -z-1/2'
'x, -y-1/2, z-1/2'
'-x-1/2, y-1/2, z'

loop_
_atom_site_label
_atom_site_type_symbol
_atom_site_fract_x
_atom_site_fract_y
_atom_site_fract_z
_atom_site_U_iso_or_equiv
_atom_site_adp_type
_atom_site_occupancy
_atom_site_site_symmetry_order
_atom_site_calc_flag
_atom_site_refinement_flags_posn
_atom_site_refinement_flags_adp
_atom_site_refinement_flags_occupancy
_atom_site_disorder_assembly
_atom_site_disorder_group
Co1 Co 0.72199(2) 0.63622(2) 0.39795(2) 0.01485(5) Uani 1 1 d . . . . .
Cl1 Cl 0.27088(4) 0.61479(2) 0.52213(2) 0.02069(7) Uani 1 1 d . . . . .
Cl2 Cl 0.19512(4) 0.63348(2) 0.32452(2) 0.02675(7) Uani 1 1 d . . . . .
N1 N 0.87582(14) 0.57559(6) 0.46892(5) 0.0206(2) Uani 1 1 d . . . . .
H1A H 0.8720(19) 0.5257(10) 0.4619(7) 0.028(4) Uiso 1 1 d . . . . .
H1B H 0.970(2) 0.5892(10) 0.4679(7) 0.029(4) Uiso 1 1 d . . . . .
C2 C 0.81076(18) 0.58990(8) 0.53520(7) 0.0251(3) Uani 1 1 d . . . . .
H2A H 0.7165(19) 0.5558(9) 0.5414(8) 0.030(4) Uiso 1 1 d . . . . .
H2B H 0.8912(19) 0.5786(9) 0.5685(8) 0.027(4) Uiso 1 1 d . . . . .
C3 C 0.75670(17) 0.67428(8) 0.54072(7) 0.0238(3) Uani 1 1 d . . . . .
H3A H 0.7097(19) 0.6833(9) 0.5847(8) 0.030(4) Uiso 1 1 d . . . . .
H3B H 0.851(2) 0.7072(9) 0.5359(7) 0.028(4) Uiso 1 1 d . . . . .
N4 N 0.64088(14) 0.69301(6) 0.48760(5) 0.0199(2) Uani 1 1 d . . . . .
H4A H 0.546(2) 0.6750(9) 0.4955(7) 0.031(4) Uiso 1 1 d . . . . .
H4B H 0.6330(18) 0.7409(9) 0.4845(7) 0.022(4) Uiso 1 1 d . . . . .
N5 N 0.88377(13) 0.73326(6) 0.37915(5) 0.0191(2) Uani 1 1 d . . . . .
H5A H 0.885(2) 0.7680(9) 0.4103(8) 0.029(4) Uiso 1 1 d . . . . .
H5B H 0.979(2) 0.7179(9) 0.3720(8) 0.028(4) Uiso 1 1 d . . . . .
C6 C 0.82464(17) 0.77421(7) 0.32023(6) 0.0226(3) Uani 1 1 d . . . . .
H6A H 0.8764(19) 0.8247(9) 0.3153(7) 0.026(4) Uiso 1 1 d . . . . .
H6B H 0.8565(19) 0.7442(9) 0.2818(7) 0.024(4) Uiso 1 1 d . . . . .
C7 C 0.64065(17) 0.78146(7) 0.32340(7) 0.0229(3) Uani 1 1 d . . . . .
H7A H 0.6114(18) 0.8107(8) 0.3618(7) 0.021(4) Uiso 1 1 d . . . . .
H7B H 0.5966(19) 0.8094(9) 0.2854(7) 0.024(4) Uiso 1 1 d . . . . .
N8 N 0.57177(14) 0.70218(6) 0.32934(6) 0.0206(2) Uani 1 1 d . . . . .
H8A H 0.472(2) 0.7050(9) 0.3406(8) 0.034(4) Uiso 1 1 d . . . . .
H8B H 0.578(2) 0.6792(9) 0.2926(8) 0.029(4) Uiso 1 1 d . . . . .
N9 N 0.81519(14) 0.56638(6) 0.31840(5) 0.0191(2) Uani 1 1 d . . . . .
H9A H 0.920(2) 0.5612(9) 0.3215(7) 0.024(4) Uiso 1 1 d . . . . .
H9B H 0.7955(19) 0.5890(10) 0.2816(8) 0.023(4) Uiso 1 1 d . . . . .
C10 C 0.73316(17) 0.48975(7) 0.31910(7) 0.0224(3) Uani 1 1 d . . . . .
H10A H 0.7850(18) 0.4581(9) 0.3527(7) 0.022(4) Uiso 1 1 d . . . . .
H10B H 0.744(2) 0.4652(10) 0.2774(8) 0.029(4) Uiso 1 1 d . . . . .
C11 C 0.55484(17) 0.50118(7) 0.33707(7) 0.0227(3) Uani 1 1 d . . . . .
H11A H 0.5012(19) 0.4525(9) 0.3398(7) 0.027(4) Uiso 1 1 d . . . . .
H11B H 0.5012(18) 0.5318(8) 0.3040(7) 0.024(4) Uiso 1 1 d . . . . .
N12 N 0.54414(14) 0.54232(6) 0.40037(5) 0.0200(2) Uani 1 1 d . . . . .
H12A H 0.564(2) 0.5089(9) 0.4309(8) 0.032(4) Uiso 1 1 d . . . . .
H12B H 0.448(2) 0.5592(9) 0.4069(7) 0.028(4) Uiso 1 1 d . . . . .

loop_
_atom_site_aniso_label
_atom_site_aniso_U_11
_atom_site_aniso_U_22
_atom_site_aniso_U_33
_atom_site_aniso_U_23
_atom_site_aniso_U_13
_atom_site_aniso_U_12
Co1 0.01305(8) 0.01323(8) 0.01827(9) -0.00019(5) 0.00059(6) -0.00034(5)
Cl1 0.02217(15) 0.01677(13) 0.02312(15) -0.00067(10) 0.00105(11) -0.00194(10)
Cl2 0.01614(14) 0.03808(17) 0.02603(16) -0.00352(13) 0.00115(11) 0.00075(12)
N1 0.0182(6) 0.0177(5) 0.0260(6) -0.0012(4) -0.0018(4) 0.0017(4)
C2 0.0268(7) 0.0247(6) 0.0239(7) 0.0028(5) -0.0011(5) 0.0007(5)
C3 0.0258(7) 0.0249(6) 0.0207(6) -0.0028(5) -0.0003(5) -0.0001(5)
N4 0.0175(5) 0.0166(5) 0.0254(6) -0.0003(4) 0.0035(4) 0.0009(4)
N5 0.0165(5) 0.0175(5) 0.0232(5) -0.0026(4) 0.0017(4) -0.0021(4)
C6 0.0268(7) 0.0171(5) 0.0239(6) 0.0001(5) 0.0037(5) -0.0056(5)
C7 0.0268(7) 0.0149(5) 0.0269(7) 0.0017(5) -0.0040(5) 0.0004(4)
N8 0.0183(6) 0.0173(5) 0.0262(6) 0.0003(4) -0.0023(4) -0.0007(4)
N9 0.0185(5) 0.0182(4) 0.0206(5) 0.0005(4) 0.0017(4) 0.0005(4)
C10 0.0271(7) 0.0166(5) 0.0235(6) -0.0021(5) 0.0018(5) 0.0007(4)
C11 0.0237(7) 0.0169(5) 0.0275(7) -0.0021(5) -0.0026(5) -0.0035(4)
N12 0.0169(5) 0.0177(5) 0.0253(6) 0.0002(4) 0.0025(4) -0.0013(4)

loop_
_atom_type_symbol
_atom_type_description
_atom_type_scat_dispersion_real
_atom_type_scat_dispersion_imag
_atom_type_scat_source
C C 0.0033 0.0016 'International Tables Vol C Tables 4.2.6.8 and 6.1.1.4'
H H 0.0000 0.0000 'International Tables Vol C Tables 4.2.6.8 and 6.1.1.4'
N N 0.0061 0.0033 'International Tables Vol C Tables 4.2.6.8 and 6.1.1.4'
Cl Cl 0.1484 0.1585 'International Tables Vol C Tables 4.2.6.8 and 6.1.1.4'
Co Co 0.3494 0.9721 'International Tables Vol C Tables 4.2.6.8 and 6.1.1.4'

loop_
_geom_angle_atom_site_label_1
_geom_angle_atom_site_label_2
_geom_angle_atom_site_label_3
_geom_angle
_geom_angle_site_symmetry_1
_geom_angle_site_symmetry_3
_geom_angle_publ_flag
N9 Co1 N5 94.35(4) . . ?
N9 Co1 N12 80.98(4) . . ?
N5 Co1 N12 170.36(4) . . ?
N9 Co1 N4 171.56(4) . . ?
N5 Co1 N4 89.59(4) . . ?
N12 Co1 N4 96.17(4) . . ?
N9 Co1 N8 90.08(5) . . ?
N5 Co1 N8 80.34(4) . . ?
N12 Co1 N8 91.18(4) . . ?
N4 Co1 N8 97.95(4) . . ?
N9 Co1 N1 91.92(4) . . ?
N5 Co1 N1 97.53(4) . . ?
N12 Co1 N1 91.08(4) . . ?
N4 Co1 N1 80.15(4) . . ?
N8 Co1 N1 177.18(4) . . ?
C2 N1 Co1 108.86(8) . . ?
C2 N1 H1A 107.6(10) . . ?
Co1 N1 H1A 109.8(10) . . ?
C2 N1 H1B 108.8(11) . . ?
Co1 N1 H1B 113.4(11) . . ?
H1A N1 H1B 108.4(15) . . ?
N1 C2 C3 109.38(11) . . ?
N1 C2 H2A 107.7(9) . . ?
C3 C2 H2A 109.3(10) . . ?
N1 C2 H2B 111.6(9) . . ?
C3 C2 H2B 109.7(9) . . ?
H2A C2 H2B 109.1(13) . . ?
N4 C3 C2 109.86(11) . . ?
N4 C3 H3A 112.6(9) . . ?
C2 C3 H3A 109.3(9) . . ?
N4 C3 H3B 108.2(9) . . ?
C2 C3 H3B 108.5(9) . . ?
H3A C3 H3B 108.3(13) . . ?
C3 N4 Co1 109.04(8) . . ?
C3 N4 H4A 111.6(11) . . ?
Co1 N4 H4A 106.1(11) . . ?
C3 N4 H4B 108.8(10) . . ?
Co1 N4 H4B 113.7(10) . . ?
H4A N4 H4B 107.5(15) . . ?
C6 N5 Co1 108.08(8) . . ?
C6 N5 H5A 106.0(10) . . ?
Co1 N5 H5A 113.7(10) . . ?
C6 N5 H5B 108.3(11) . . ?
Co1 N5 H5B 111.2(10) . . ?
H5A N5 H5B 109.3(15) . . ?
N5 C6 C7 109.29(10) . . ?
N5 C6 H6A 111.5(9) . . ?
C7 C6 H6A 111.5(9) . . ?
N5 C6 H6B 108.6(9) . . ?
C7 C6 H6B 110.1(9) . . ?
H6A C6 H6B 105.7(12) . . ?
N8 C7 C6 107.96(10) . . ?
N8 C7 H7A 108.5(8) . . ?
C6 C7 H7A 109.0(9) . . ?
N8 C7 H7B 112.0(9) . . ?
C6 C7 H7B 111.8(9) . . ?
H7A C7 H7B 107.5(12) . . ?
C7 N8 Co1 108.33(8) . . ?
C7 N8 H8A 109.7(11) . . ?
Co1 N8 H8A 113.5(11) . . ?
C7 N8 H8B 109.3(11) . . ?
Co1 N8 H8B 107.1(11) . . ?
H8A N8 H8B 108.8(15) . . ?
C10 N9 Co1 108.99(8) . . ?
C10 N9 H9A 111.1(10) . . ?
Co1 N9 H9A 110.6(10) . . ?
C10 N9 H9B 108.9(10) . . ?
Co1 N9 H9B 110.0(11) . . ?
H9A N9 H9B 107.3(14) . . ?
N9 C10 C11 108.99(10) . . ?
N9 C10 H10A 107.7(9) . . ?
C11 C10 H10A 108.6(9) . . ?
N9 C10 H10B 109.9(10) . . ?
C11 C10 H10B 111.2(10) . . ?
H10A C10 H10B 110.3(13) . . ?
N12 C11 C10 109.32(11) . . ?
N12 C11 H11A 110.0(9) . . ?
C10 C11 H11A 110.4(9) . . ?
N12 C11 H11B 109.2(9) . . ?
C10 C11 H11B 109.8(9) . . ?
H11A C11 H11B 108.2(13) . . ?
C11 N12 Co1 107.11(8) . . ?
C11 N12 H12A 107.9(10) . . ?
Co1 N12 H12A 112.4(11) . . ?
C11 N12 H12B 110.9(10) . . ?
Co1 N12 H12B 111.8(11) . . ?
H12A N12 H12B 106.7(15) . . ?

loop_
_geom_bond_atom_site_label_1
_geom_bond_atom_site_label_2
_geom_bond_distance
_geom_bond_site_symmetry_2
_geom_bond_publ_flag
Co1 N9 2.1586(11) . ?
Co1 N5 2.1597(10) . ?
Co1 N12 2.1699(11) . ?
Co1 N4 2.1790(11) . ?
Co1 N8 2.1810(11) . ?
Co1 N1 2.1839(11) . ?
N1 C2 1.4767(17) . ?
N1 H1A 0.866(17) . ?
N1 H1B 0.807(17) . ?
C2 C3 1.5159(19) . ?
C2 H2A 0.976(16) . ?
C2 H2B 0.967(16) . ?
C3 N4 1.4769(17) . ?
C3 H3A 0.991(16) . ?
C3 H3B 0.963(16) . ?
N4 H4A 0.854(17) . ?
N4 H4B 0.825(16) . ?
N5 C6 1.4758(17) . ?
N5 H5A 0.872(16) . ?
N5 H5B 0.838(17) . ?
C6 C7 1.5122(19) . ?
C6 H6A 0.968(15) . ?
C6 H6B 0.975(14) . ?
C7 N8 1.4756(15) . ?
C7 H7A 0.961(14) . ?
C7 H7B 0.981(15) . ?
N8 H8A 0.853(18) . ?
N8 H8B 0.849(16) . ?
N9 C10 1.4745(16) . ?
N9 H9A 0.864(17) . ?
N9 H9B 0.861(16) . ?
C10 C11 1.5175(19) . ?
C10 H10A 0.973(15) . ?
C10 H10B 0.956(16) . ?
C11 N12 1.4766(17) . ?
C11 H11A 0.944(15) . ?
C11 H11B 0.962(15) . ?
N12 H12A 0.864(16) . ?
N12 H12B 0.847(17) . ?
